data_7215654
loop_
_publ_author_name
'Lichte, Jessica'
'N\"ather, Christian'
'Bensch, Wolfgang'

_publ_section_title
;
 Polymorphism and tautomerism in [dienH2][Co(dien)2][Ge2S6] leading to
 different hydrogen bonded networks
;
_journal_issue 25
_journal_name_full CrystEngComm
_journal_page_first 5551
_journal_paper_doi 10.1039/c4ce00312h
_journal_volume 16
_journal_year 2014
_chemical_formula_sum 'C12 H41 Co Ge2 N9 S6'
_chemical_formula_weight 708.01
_chemical_name_systematic
; 
 ? 
;
_space_group_IT_number 2
_symmetry_cell_setting triclinic
_symmetry_space_group_name_Hall '-P 1'
_symmetry_space_group_name_H-M 'P -1'
_atom_sites_solution_hydrogens geom
_atom_sites_solution_primary direct
_atom_sites_solution_secondary difmap
_audit_creation_method SHELXL-97
_cell_angle_alpha 71.000(2)
_cell_angle_beta 78.352(2)
_cell_angle_gamma 73.441(2)
_cell_formula_units_Z 4
_cell_length_a 11.3224(3)
_cell_length_b 14.6492(4)
_cell_length_c 18.3710(5)
_cell_measurement_reflns_used 8000
_cell_measurement_temperature 293(2)
_cell_measurement_theta_max 26
_cell_measurement_theta_min 4
_cell_volume 2741.51(13)
_computing_structure_refinement 'SHELXL-97 (Sheldrick, 1997)'
_computing_structure_solution 'SHELXS-97 (Sheldrick, 1990)'
_diffrn_ambient_temperature 293(2)
_diffrn_measured_fraction_theta_full 0.993
_diffrn_measured_fraction_theta_max 0.993
_diffrn_radiation_monochromator graphite
_diffrn_radiation_source 'fine-focus sealed tube'
_diffrn_radiation_type MoK\a
_diffrn_radiation_wavelength 0.71073
_diffrn_reflns_av_R_equivalents 0.0462
_diffrn_reflns_av_sigmaI/netI 0.0383
_diffrn_reflns_limit_h_max 14
_diffrn_reflns_limit_h_min -14
_diffrn_reflns_limit_k_max 19
_diffrn_reflns_limit_k_min -17
_diffrn_reflns_limit_l_max 24
_diffrn_reflns_limit_l_min -24
_diffrn_reflns_number 38362
_diffrn_reflns_theta_full 27.97
_diffrn_reflns_theta_max 27.97
_diffrn_reflns_theta_min 1.63
_exptl_absorpt_coefficient_mu 3.254
_exptl_absorpt_correction_T_max 0.6177
_exptl_absorpt_correction_T_min 0.5285
_exptl_absorpt_correction_type numerical
_exptl_crystal_density_diffrn 1.715
_exptl_crystal_density_method 'not measured'
_exptl_crystal_description block
_exptl_crystal_F_000 1452
_exptl_crystal_size_max 0.12
_exptl_crystal_size_mid 0.10
_exptl_crystal_size_min 0.08
_refine_diff_density_max 0.851
_refine_diff_density_min -0.606
_refine_diff_density_rms 0.085
_refine_ls_extinction_coef 0.00077(14)
_refine_ls_extinction_expression Fc^*^=kFc[1+0.001xFc^2^\l^3^/sin(2\q)]^-1/4^
_refine_ls_extinction_method SHELXL
_refine_ls_goodness_of_fit_ref 1.043
_refine_ls_hydrogen_treatment constr
_refine_ls_matrix_type full
_refine_ls_number_parameters 552
_refine_ls_number_reflns 13102
_refine_ls_number_restraints 0
_refine_ls_restrained_S_all 1.043
_refine_ls_R_factor_all 0.0545
_refine_ls_R_factor_gt 0.0388
_refine_ls_shift/su_max 0.001
_refine_ls_shift/su_mean 0.000
_refine_ls_structure_factor_coef Fsqd
_refine_ls_weighting_details 'calc w=1/[\s^2^(Fo^2^)+(0.0415P)^2^+1.8145P] where P=(Fo^2^+2Fc^2^)/3'
_refine_ls_weighting_scheme calc
_refine_ls_wR_factor_gt 0.0854
_refine_ls_wR_factor_ref 0.0908
_reflns_number_gt 10537
_reflns_number_total 13102
_reflns_threshold_expression >2sigma(I)
_cod_data_source_file c4ce00312h2.cif
_cod_data_source_block jlgeo16
_cod_depositor_comments 'Adding full bibliography for 7215654--7215657.cif.'
_cod_original_sg_symbol_H-M P-1
_cod_database_code 7215654

loop_
_symmetry_equiv_pos_as_xyz
'x, y, z'
'-x, -y, -z'

loop_
_atom_site_label
_atom_site_type_symbol
_atom_site_fract_x
_atom_site_fract_y
_atom_site_fract_z
_atom_site_U_iso_or_equiv
_atom_site_adp_type
_atom_site_occupancy
_atom_site_symmetry_multiplicity
_atom_site_calc_flag
_atom_site_refinement_flags
_atom_site_disorder_assembly
_atom_site_disorder_group
Ge1 Ge 0.14038(3) 0.68746(3) -0.01091(2) 0.03081(8) Uani 1 1 d . . .
Ge2 Ge -0.11220(3) 0.79427(2) 0.061902(19) 0.02882(8) Uani 1 1 d . . .
S1 S 0.24264(9) 0.54549(7) 0.05302(6) 0.0474(2) Uani 1 1 d . . .
S2 S 0.22822(8) 0.75591(7) -0.12328(5) 0.03772(18) Uani 1 1 d . . .
S3 S 0.08811(7) 0.79056(7) 0.06686(5) 0.03462(17) Uani 1 1 d . . .
S4 S -0.05957(8) 0.68884(7) -0.01287(5) 0.03802(19) Uani 1 1 d . . .
S5 S -0.20072(8) 0.72953(7) 0.17578(5) 0.03844(19) Uani 1 1 d . . .
S6 S -0.20871(8) 0.94065(7) 0.00048(6) 0.0407(2) Uani 1 1 d . . .
Ge11 Ge 0.13739(3) 0.27109(2) 0.475258(19) 0.02915(8) Uani 1 1 d . . .
Ge12 Ge -0.12784(3) 0.23568(2) 0.539074(19) 0.02910(8) Uani 1 1 d . . .
S11 S 0.24576(8) 0.28833(8) 0.55172(6) 0.0427(2) Uani 1 1 d . . .
S12 S 0.23325(8) 0.27092(7) 0.36120(5) 0.03788(19) Uani 1 1 d . . .
S13 S -0.05488(7) 0.37447(6) 0.47376(5) 0.03589(18) Uani 1 1 d . . .
S14 S 0.06415(7) 0.13190(6) 0.53420(5) 0.03382(17) Uani 1 1 d . . .
S15 S -0.21126(8) 0.23996(7) 0.65463(5) 0.04001(19) Uani 1 1 d . . .
S16 S -0.24345(8) 0.21385(8) 0.46908(6) 0.0430(2) Uani 1 1 d . . .
Co1 Co 0.46874(4) 0.25354(3) -0.00339(2) 0.03042(10) Uani 1 1 d . . .
N1 N 0.6054(3) 0.1334(2) 0.06100(17) 0.0386(6) Uani 1 1 d . . .
H1N H 0.6441 0.0917 0.0322 0.046 Uiso 1 1 calc R . .
H2N H 0.6627 0.1586 0.0703 0.046 Uiso 1 1 calc R . .
C1 C 0.5475(4) 0.0782(3) 0.1348(2) 0.0453(9) Uani 1 1 d . . .
H1A H 0.5563 0.1025 0.1762 0.054 Uiso 1 1 calc R . .
H1B H 0.5900 0.0084 0.1461 0.054 Uiso 1 1 calc R . .
C2 C 0.4114(4) 0.0891(3) 0.1323(2) 0.0455(9) Uani 1 1 d . . .
H2A H 0.4034 0.0470 0.1032 0.055 Uiso 1 1 calc R . .
H2B H 0.3716 0.0667 0.1847 0.055 Uiso 1 1 calc R . .
N2 N 0.3469(3) 0.1928(2) 0.09625(16) 0.0354(6) Uani 1 1 d . . .
H3N H 0.2770 0.1919 0.0795 0.042 Uiso 1 1 calc R . .
C3 C 0.3117(3) 0.2595(3) 0.1463(2) 0.0439(8) Uani 1 1 d . . .
H3A H 0.2853 0.2228 0.1986 0.053 Uiso 1 1 calc R . .
H3B H 0.2419 0.3132 0.1277 0.053 Uiso 1 1 calc R . .
C4 C 0.4165(4) 0.3029(3) 0.1484(2) 0.0431(8) Uani 1 1 d . . .
H4A H 0.3846 0.3559 0.1731 0.052 Uiso 1 1 calc R . .
H4B H 0.4778 0.2520 0.1788 0.052 Uiso 1 1 calc R . .
N3 N 0.4752(3) 0.3424(2) 0.06915(16) 0.0350(6) Uani 1 1 d . . .
H4N H 0.5546 0.3411 0.0706 0.042 Uiso 1 1 calc R . .
H5N H 0.4352 0.4058 0.0491 0.042 Uiso 1 1 calc R . .
N11 N 0.4765(3) 0.1577(3) -0.07490(19) 0.0494(8) Uani 1 1 d . . .
H6N H 0.5070 0.0940 -0.0490 0.059 Uiso 1 1 calc R . .
H7N H 0.3993 0.1634 -0.0842 0.059 Uiso 1 1 calc R . .
C11 C 0.5522(6) 0.1834(4) -0.1463(3) 0.0744(15) Uani 1 1 d . . .
H11A H 0.4988 0.2211 -0.1865 0.089 Uiso 1 1 calc R . .
H11B H 0.5991 0.1227 -0.1589 0.089 Uiso 1 1 calc R . .
C12 C 0.6377(5) 0.2402(5) -0.1481(3) 0.0827(19) Uani 1 1 d . . .
H12A H 0.6614 0.2742 -0.2017 0.099 Uiso 1 1 calc R . .
H12B H 0.7120 0.1946 -0.1275 0.099 Uiso 1 1 calc R . .
N12 N 0.5898(3) 0.3153(3) -0.10382(17) 0.0435(7) Uani 1 1 d . . .
H8N H 0.6551 0.3241 -0.0872 0.052 Uiso 1 1 calc R . .
C13 C 0.5218(5) 0.4111(5) -0.1467(4) 0.114(3) Uani 1 1 d . . .
H13A H 0.5658 0.4600 -0.1486 0.137 Uiso 1 1 calc R . .
H13B H 0.5266 0.4093 -0.1995 0.137 Uiso 1 1 calc R . .
C14 C 0.3999(5) 0.4458(4) -0.1222(3) 0.086(2) Uani 1 1 d . . .
H14A H 0.3555 0.4727 -0.1674 0.103 Uiso 1 1 calc R . .
H14B H 0.3948 0.5008 -0.1024 0.103 Uiso 1 1 calc R . .
N13 N 0.3340(3) 0.3787(2) -0.06427(17) 0.0404(7) Uani 1 1 d . . .
H9N H 0.2876 0.3575 -0.0868 0.048 Uiso 1 1 calc R . .
H10N H 0.2834 0.4100 -0.0307 0.048 Uiso 1 1 calc R . .
Co2 Co 0.5000 0.5000 0.5000 0.02949(13) Uani 1 2 d S . .
N21 N 0.5049(3) 0.6482(2) 0.42672(16) 0.0351(6) Uani 1 1 d . . .
H11N H 0.4272 0.6865 0.4242 0.042 Uiso 1 1 calc R . .
H12N H 0.5479 0.6753 0.4469 0.042 Uiso 1 1 calc R . .
C21 C 0.5642(4) 0.6443(3) 0.3483(2) 0.0410(8) Uani 1 1 d . . .
H21A H 0.6047 0.6989 0.3245 0.049 Uiso 1 1 calc R . .
H21B H 0.5014 0.6516 0.3165 0.049 Uiso 1 1 calc R . .
C22 C 0.6585(3) 0.5471(3) 0.3516(2) 0.0433(8) Uani 1 1 d . . .
H22A H 0.6850 0.5409 0.2995 0.052 Uiso 1 1 calc R . .
H22B H 0.7307 0.5471 0.3725 0.052 Uiso 1 1 calc R . .
N22 N 0.6085(3) 0.4613(2) 0.39994(16) 0.0357(6) Uani 1 1 d . . .
H13N H 0.6735 0.4095 0.4161 0.043 Uiso 1 1 calc R . .
C23 C 0.5314(4) 0.4275(3) 0.3631(2) 0.0444(8) Uani 1 1 d . . .
H23A H 0.5354 0.3576 0.3886 0.053 Uiso 1 1 calc R . .
H23B H 0.5656 0.4343 0.3093 0.053 Uiso 1 1 calc R . .
C24 C 0.3974(4) 0.4840(3) 0.3663(2) 0.0454(9) Uani 1 1 d . . .
H24A H 0.3897 0.5479 0.3272 0.054 Uiso 1 1 calc R . .
H24B H 0.3480 0.4474 0.3546 0.054 Uiso 1 1 calc R . .
N23 N 0.3494(3) 0.4996(2) 0.44234(17) 0.0383(6) Uani 1 1 d . . .
H14N H 0.3118 0.4509 0.4716 0.046 Uiso 1 1 calc R . .
H15N H 0.2928 0.5579 0.4369 0.046 Uiso 1 1 calc R . .
Co3 Co 0.5000 0.0000 0.5000 0.03074(13) Uani 1 2 d S . .
N31 N 0.5148(3) 0.1471(2) 0.42788(17) 0.0406(7) Uani 1 1 d . . .
H16N H 0.4390 0.1888 0.4262 0.049 Uiso 1 1 calc R . .
H17N H 0.5622 0.1703 0.4482 0.049 Uiso 1 1 calc R . .
C31 C 0.5700(4) 0.1433(3) 0.3495(2) 0.0533(10) Uani 1 1 d . . .
H31A H 0.6165 0.1943 0.3266 0.064 Uiso 1 1 calc R . .
H31B H 0.5047 0.1570 0.3178 0.064 Uiso 1 1 calc R . .
C32 C 0.6554(4) 0.0428(4) 0.3502(2) 0.0535(10) Uani 1 1 d . . .
H32A H 0.6762 0.0379 0.2975 0.064 Uiso 1 1 calc R . .
H32B H 0.7318 0.0372 0.3693 0.064 Uiso 1 1 calc R . .
N32 N 0.6004(3) -0.0399(2) 0.39853(17) 0.0427(7) Uani 1 1 d . . .
H18N H 0.6634 -0.0940 0.4137 0.051 Uiso 1 1 calc R . .
C33 C 0.5168(4) -0.0685(3) 0.3623(2) 0.0540(10) Uani 1 1 d . . .
H33A H 0.5158 -0.1376 0.3880 0.065 Uiso 1 1 calc R . .
H33B H 0.5496 -0.0628 0.3084 0.065 Uiso 1 1 calc R . .
C34 C 0.3870(4) -0.0069(3) 0.3661(2) 0.0526(10) Uani 1 1 d . . .
H34A H 0.3832 0.0572 0.3275 0.063 Uiso 1 1 calc R . .
H34B H 0.3329 -0.0394 0.3540 0.063 Uiso 1 1 calc R . .
N33 N 0.3433(3) 0.0078(2) 0.44277(17) 0.0390(6) Uani 1 1 d . . .
H19N H 0.3030 -0.0392 0.4719 0.047 Uiso 1 1 calc R . .
H20N H 0.2897 0.0675 0.4382 0.047 Uiso 1 1 calc R . .
N41 N 0.0555(3) 0.9750(2) -0.10497(17) 0.0423(7) Uani 1 1 d . . .
H21N H -0.0234 0.9727 -0.0886 0.063 Uiso 1 1 calc R . .
H22N H 0.0855 0.9915 -0.0711 0.063 Uiso 1 1 calc R . .
H23N H 0.0997 0.9157 -0.1093 0.063 Uiso 1 1 calc R . .
C41 C 0.0634(5) 1.0500(4) -0.1814(2) 0.0637(13) Uani 1 1 d . . .
H41A H 0.0003 1.1103 -0.1796 0.076 Uiso 1 1 calc R . .
H41B H 0.1438 1.0661 -0.1922 0.076 Uiso 1 1 calc R . .
C42 C 0.0465(5) 1.0151(4) -0.2446(3) 0.0619(11) Uani 1 1 d . . .
H42A H 0.0577 1.0648 -0.2938 0.074 Uiso 1 1 calc R . .
H42B H 0.1090 0.9544 -0.2462 0.074 Uiso 1 1 calc R . .
N42 N -0.0744(4) 0.9966(3) -0.2338(2) 0.0622(10) Uani 1 1 d . . .
H24N H -0.1223 1.0485 -0.2652 0.075 Uiso 1 1 d R . .
C43 C -0.0743(5) 0.9077(4) -0.2507(3) 0.0674(13) Uani 1 1 d . . .
H43A H -0.1589 0.8999 -0.2403 0.081 Uiso 1 1 calc R . .
H43B H -0.0259 0.8516 -0.2152 0.081 Uiso 1 1 calc R . .
C44 C -0.0227(5) 0.9027(4) -0.3347(3) 0.0604(11) Uani 1 1 d . . .
H44A H -0.0822 0.9466 -0.3697 0.072 Uiso 1 1 calc R . .
H44B H 0.0536 0.9254 -0.3504 0.072 Uiso 1 1 calc R . .
N43 N 0.0016(3) 0.8011(3) -0.34012(18) 0.0487(8) Uani 1 1 d . . .
H25N H 0.0285 0.7580 -0.2965 0.073 Uiso 1 1 calc R . .
H26N H 0.0592 0.7936 -0.3800 0.073 Uiso 1 1 calc R . .
H27N H -0.0680 0.7900 -0.3471 0.073 Uiso 1 1 calc R . .
N51 N -0.0238(3) 0.6965(3) 0.31519(18) 0.0454(7) Uani 1 1 d . . .
H28N H 0.0318 0.7304 0.3123 0.068 Uiso 1 1 calc R . .
H29N H -0.0833 0.7049 0.3539 0.068 Uiso 1 1 calc R . .
H30N H -0.0568 0.7186 0.2708 0.068 Uiso 1 1 calc R . .
C51 C 0.0378(4) 0.5898(3) 0.3293(2) 0.0459(9) Uani 1 1 d . . .
H51A H -0.0252 0.5517 0.3461 0.055 Uiso 1 1 calc R . .
H51B H 0.0886 0.5699 0.3711 0.055 Uiso 1 1 calc R . .
C52 C 0.1179(3) 0.5650(3) 0.2592(2) 0.0436(8) Uani 1 1 d . . .
H52A H 0.1606 0.6175 0.2320 0.052 Uiso 1 1 calc R . .
H52B H 0.1804 0.5041 0.2762 0.052 Uiso 1 1 calc R . .
N52 N 0.0477(3) 0.5521(2) 0.20428(16) 0.0372(6) Uani 1 1 d . . .
H31N H -0.0181 0.6042 0.1946 0.045 Uiso 1 1 calc R . .
H32N H 0.0968 0.5520 0.1592 0.045 Uiso 1 1 calc R . .
C53 C 0.0033(4) 0.4588(3) 0.2344(2) 0.0476(9) Uani 1 1 d . B .
H53A H -0.0522 0.4600 0.2819 0.057 Uiso 1 1 calc R . .
H53B H 0.0738 0.4027 0.2467 0.057 Uiso 1 1 calc R . .
C54 C -0.0629(5) 0.4445(3) 0.1778(3) 0.0592(12) Uani 1 1 d . . .
H54A H -0.0049 0.4301 0.1340 0.071 Uiso 0.80 1 calc PR A 1
H54B H -0.1261 0.5040 0.1588 0.071 Uiso 0.80 1 calc PR A 1
H54C H -0.1482 0.4827 0.1815 0.071 Uiso 0.20 1 d PR A 2
H54D H -0.0240 0.4702 0.1257 0.071 Uiso 0.20 1 d PR A 2
N53 N -0.1211(5) 0.3585(4) 0.2206(4) 0.0660(15) Uani 0.80 1 d P B 1
H33N H -0.1279 0.3365 0.1822 0.099 Uiso 1 1 d R . .
H34N H -0.2035 0.3761 0.2291 0.099 Uiso 0.80 1 d PR C 1
N53' N -0.0605(15) 0.3502(12) 0.1895(9) 0.035(3) Uiso 0.20 1 d P B 2
H35N H -0.0364 0.3355 0.1446 0.052 Uiso 0.20 1 d PR B 2

loop_
_atom_site_aniso_label
_atom_site_aniso_U_11
_atom_site_aniso_U_22
_atom_site_aniso_U_33
_atom_site_aniso_U_23
_atom_site_aniso_U_13
_atom_site_aniso_U_12
Ge1 0.02687(16) 0.03093(18) 0.03539(18) -0.01266(14) -0.00461(12) -0.00371(13)
Ge2 0.02643(15) 0.02765(17) 0.03216(17) -0.00909(13) -0.00435(12) -0.00487(12)
S1 0.0431(5) 0.0366(5) 0.0493(5) -0.0104(4) -0.0048(4) 0.0082(4)
S2 0.0347(4) 0.0447(5) 0.0368(4) -0.0146(4) -0.0014(3) -0.0126(4)
S3 0.0299(4) 0.0388(4) 0.0418(4) -0.0197(4) -0.0067(3) -0.0073(3)
S4 0.0296(4) 0.0453(5) 0.0484(5) -0.0252(4) -0.0038(3) -0.0100(3)
S5 0.0343(4) 0.0461(5) 0.0318(4) -0.0066(3) -0.0019(3) -0.0114(4)
S6 0.0350(4) 0.0299(4) 0.0485(5) -0.0055(4) -0.0058(4) -0.0005(3)
Ge11 0.02620(16) 0.03004(17) 0.03100(17) -0.00680(13) -0.00515(12) -0.00735(13)
Ge12 0.02622(16) 0.02902(17) 0.03202(17) -0.00776(13) -0.00424(12) -0.00708(13)
S11 0.0360(4) 0.0528(6) 0.0474(5) -0.0181(4) -0.0105(4) -0.0147(4)
S12 0.0335(4) 0.0426(5) 0.0319(4) -0.0065(3) -0.0015(3) -0.0067(3)
S13 0.0314(4) 0.0262(4) 0.0438(4) -0.0036(3) -0.0038(3) -0.0051(3)
S14 0.0309(4) 0.0257(4) 0.0397(4) -0.0032(3) -0.0049(3) -0.0053(3)
S15 0.0384(4) 0.0442(5) 0.0338(4) -0.0107(4) 0.0019(3) -0.0091(4)
S16 0.0349(4) 0.0488(5) 0.0532(5) -0.0188(4) -0.0134(4) -0.0116(4)
Co1 0.0300(2) 0.0335(2) 0.0268(2) -0.00792(17) -0.00377(16) -0.00683(17)
N1 0.0378(15) 0.0363(16) 0.0443(16) -0.0168(13) -0.0098(12) -0.0032(12)
C1 0.051(2) 0.038(2) 0.0411(19) -0.0078(16) -0.0147(16) 0.0006(16)
C2 0.053(2) 0.0371(19) 0.0401(19) -0.0020(15) -0.0042(16) -0.0117(17)
N2 0.0309(13) 0.0410(16) 0.0326(14) -0.0083(12) -0.0026(11) -0.0094(12)
C3 0.0422(19) 0.050(2) 0.0363(18) -0.0158(16) 0.0072(14) -0.0091(16)
C4 0.054(2) 0.044(2) 0.0334(17) -0.0157(15) -0.0055(15) -0.0098(17)
N3 0.0322(14) 0.0326(15) 0.0403(15) -0.0121(12) -0.0063(11) -0.0046(11)
N11 0.0421(17) 0.072(2) 0.0476(18) -0.0338(17) -0.0002(14) -0.0189(16)
C11 0.103(4) 0.066(3) 0.055(3) -0.029(2) 0.025(3) -0.034(3)
C12 0.068(3) 0.157(6) 0.060(3) -0.070(3) 0.031(2) -0.066(4)
N12 0.0369(15) 0.062(2) 0.0330(15) -0.0082(14) -0.0032(12) -0.0206(15)
C13 0.052(3) 0.112(5) 0.104(5) 0.072(4) -0.011(3) -0.025(3)
C14 0.081(4) 0.045(3) 0.082(4) 0.014(2) 0.025(3) -0.001(2)
N13 0.0345(15) 0.0423(17) 0.0410(16) -0.0035(13) -0.0130(12) -0.0080(13)
Co2 0.0302(3) 0.0314(3) 0.0263(3) -0.0056(2) -0.0042(2) -0.0087(2)
N21 0.0352(14) 0.0324(14) 0.0356(14) -0.0048(11) -0.0064(11) -0.0090(12)
C21 0.051(2) 0.0378(19) 0.0312(17) 0.0003(14) -0.0040(14) -0.0190(16)
C22 0.0396(18) 0.052(2) 0.0341(18) -0.0110(16) 0.0061(14) -0.0138(17)
N22 0.0345(14) 0.0371(15) 0.0326(14) -0.0095(12) -0.0061(11) -0.0029(12)
C23 0.052(2) 0.044(2) 0.042(2) -0.0195(16) -0.0090(16) -0.0084(17)
C24 0.052(2) 0.049(2) 0.042(2) -0.0115(16) -0.0159(16) -0.0155(18)
N23 0.0332(14) 0.0417(17) 0.0401(15) -0.0084(13) -0.0093(12) -0.0092(12)
Co3 0.0315(3) 0.0311(3) 0.0285(3) -0.0056(2) -0.0053(2) -0.0079(2)
N31 0.0399(16) 0.0331(15) 0.0459(17) 0.0000(13) -0.0121(13) -0.0125(12)
C31 0.050(2) 0.054(2) 0.044(2) 0.0096(18) -0.0059(17) -0.0208(19)
C32 0.0362(19) 0.072(3) 0.040(2) -0.0084(19) 0.0026(15) -0.0083(19)
N32 0.0398(16) 0.0438(18) 0.0371(15) -0.0093(13) -0.0084(12) 0.0014(13)
C33 0.065(3) 0.055(3) 0.047(2) -0.0244(19) -0.0125(19) -0.007(2)
C34 0.057(2) 0.059(3) 0.047(2) -0.0160(19) -0.0198(18) -0.012(2)
N33 0.0356(15) 0.0409(17) 0.0404(16) -0.0100(13) -0.0113(12) -0.0060(12)
N41 0.0504(18) 0.0406(17) 0.0357(15) -0.0124(13) -0.0032(13) -0.0103(14)
C41 0.101(4) 0.054(3) 0.040(2) -0.0110(19) 0.000(2) -0.033(3)
C42 0.068(3) 0.062(3) 0.055(3) -0.012(2) -0.006(2) -0.021(2)
N42 0.056(2) 0.058(2) 0.071(3) -0.0231(19) -0.0135(18) -0.0011(18)
C43 0.067(3) 0.060(3) 0.071(3) -0.017(2) 0.014(2) -0.028(2)
C44 0.076(3) 0.053(3) 0.055(3) -0.009(2) -0.007(2) -0.027(2)
N43 0.057(2) 0.059(2) 0.0374(16) -0.0132(15) -0.0065(14) -0.0262(17)
N51 0.0533(19) 0.053(2) 0.0371(16) -0.0168(14) -0.0041(13) -0.0196(16)
C51 0.066(2) 0.044(2) 0.0343(18) -0.0050(15) -0.0142(17) -0.0242(19)
C52 0.0400(19) 0.043(2) 0.052(2) -0.0136(17) -0.0148(16) -0.0083(16)
N52 0.0401(15) 0.0352(15) 0.0336(14) -0.0087(12) -0.0075(11) -0.0043(12)
C53 0.061(2) 0.0353(19) 0.050(2) -0.0072(16) -0.0236(18) -0.0116(17)
C54 0.075(3) 0.055(3) 0.060(3) -0.020(2) -0.036(2) -0.011(2)
N53 0.071(3) 0.045(3) 0.097(4) -0.022(3) -0.045(3) -0.012(3)

loop_
_atom_type_symbol
_atom_type_description
_atom_type_scat_dispersion_real
_atom_type_scat_dispersion_imag
_atom_type_scat_source
C C 0.0033 0.0016 'International Tables Vol C Tables 4.2.6.8 and 6.1.1.4'
H H 0.0000 0.0000 'International Tables Vol C Tables 4.2.6.8 and 6.1.1.4'
N N 0.0061 0.0033 'International Tables Vol C Tables 4.2.6.8 and 6.1.1.4'
Ge Ge 0.1547 1.8001 'International Tables Vol C Tables 4.2.6.8 and 6.1.1.4'
Co Co 0.3494 0.9721 'International Tables Vol C Tables 4.2.6.8 and 6.1.1.4'
S S 0.1246 0.1234 'International Tables Vol C Tables 4.2.6.8 and 6.1.1.4'

loop_
_geom_angle_atom_site_label_1
_geom_angle_atom_site_label_2
_geom_angle_atom_site_label_3
_geom_angle
_geom_angle_site_symmetry_1
_geom_angle_site_symmetry_3
S1 Ge1 S2 116.67(4) . .
S1 Ge1 S4 112.55(4) . .
S2 Ge1 S4 112.73(4) . .
S1 Ge1 S3 107.70(4) . .
S2 Ge1 S3 111.17(4) . .
S4 Ge1 S3 93.50(3) . .
S6 Ge2 S5 115.92(4) . .
S6 Ge2 S4 111.47(4) . .
S5 Ge2 S4 111.80(4) . .
S6 Ge2 S3 110.89(4) . .
S5 Ge2 S3 110.89(3) . .
S4 Ge2 S3 93.75(3) . .
Ge2 S3 Ge1 86.09(3) . .
Ge1 S4 Ge2 86.63(3) . .
S11 Ge11 S12 114.38(4) . .
S11 Ge11 S13 112.70(4) . .
S12 Ge11 S13 113.56(3) . .
S11 Ge11 S14 108.97(4) . .
S12 Ge11 S14 111.71(4) . .
S13 Ge11 S14 93.60(3) . .
S15 Ge12 S16 115.66(4) . .
S15 Ge12 S14 114.01(4) . .
S16 Ge12 S14 111.14(4) . .
S15 Ge12 S13 111.04(4) . .
S16 Ge12 S13 109.50(4) . .
S14 Ge12 S13 93.23(3) . .
Ge11 S13 Ge12 86.44(3) . .
Ge12 S14 Ge11 86.56(3) . .
N2 Co1 N3 81.46(11) . .
N2 Co1 N12 179.56(12) . .
N3 Co1 N12 98.59(12) . .
N2 Co1 N13 99.16(11) . .
N3 Co1 N13 88.15(12) . .
N12 Co1 N13 80.40(12) . .
N2 Co1 N1 80.83(11) . .
N3 Co1 N1 88.68(11) . .
N12 Co1 N1 99.61(12) . .
N13 Co1 N1 176.79(12) . .
N2 Co1 N11 99.82(12) . .
N3 Co1 N11 175.67(12) . .
N12 Co1 N11 80.17(13) . .
N13 Co1 N11 95.71(13) . .
N1 Co1 N11 87.44(13) . .
C1 N1 Co1 111.4(2) . .
N1 C1 C2 111.4(3) . .
N2 C2 C1 112.5(3) . .
C3 N2 C2 115.9(3) . .
C3 N2 Co1 108.2(2) . .
C2 N2 Co1 107.4(2) . .
N2 C3 C4 112.8(3) . .
N3 C4 C3 110.5(3) . .
C4 N3 Co1 109.9(2) . .
C11 N11 Co1 111.3(3) . .
N11 C11 C12 115.4(4) . .
C11 C12 N12 115.1(4) . .
C13 N12 C12 115.0(5) . .
C13 N12 Co1 108.8(3) . .
C12 N12 Co1 107.1(3) . .
C14 C13 N12 119.8(4) . .
C13 C14 N13 119.1(4) . .
C14 N13 Co1 108.4(3) . .
N22 Co2 N22 180.000(1) . 2_666
N22 Co2 N21 81.81(11) . .
N22 Co2 N21 98.19(11) 2_666 .
N22 Co2 N21 98.19(11) . 2_666
N22 Co2 N21 81.81(11) 2_666 2_666
N21 Co2 N21 180.000(1) . 2_666
N22 Co2 N23 98.60(11) . 2_666
N22 Co2 N23 81.40(11) 2_666 2_666
N21 Co2 N23 89.60(11) . 2_666
N21 Co2 N23 90.40(11) 2_666 2_666
N22 Co2 N23 81.40(11) . .
N22 Co2 N23 98.60(11) 2_666 .
N21 Co2 N23 90.40(11) . .
N21 Co2 N23 89.60(11) 2_666 .
N23 Co2 N23 180.000(1) 2_666 .
C21 N21 Co2 109.7(2) . .
N21 C21 C22 110.7(3) . .
N22 C22 C21 112.1(3) . .
C22 N22 C23 116.4(3) . .
C22 N22 Co2 107.5(2) . .
C23 N22 Co2 108.5(2) . .
N22 C23 C24 113.6(3) . .
N23 C24 C23 111.7(3) . .
C24 N23 Co2 110.4(2) . .
N32 Co3 N32 180.0 . 2_656
N32 Co3 N31 98.05(12) . 2_656
N32 Co3 N31 81.95(12) 2_656 2_656
N32 Co3 N31 81.95(12) . .
N32 Co3 N31 98.05(12) 2_656 .
N31 Co3 N31 180.00(16) 2_656 .
N32 Co3 N33 80.64(11) . .
N32 Co3 N33 99.36(11) 2_656 .
N31 Co3 N33 88.91(11) 2_656 .
N31 Co3 N33 91.09(11) . .
N32 Co3 N33 99.36(11) . 2_656
N32 Co3 N33 80.64(11) 2_656 2_656
N31 Co3 N33 91.09(11) 2_656 2_656
N31 Co3 N33 88.91(11) . 2_656
N33 Co3 N33 180.00(13) . 2_656
C31 N31 Co3 109.8(2) . .
N31 C31 C32 111.3(3) . .
N32 C32 C31 112.9(3) . .
C32 N32 C33 116.4(3) . .
C32 N32 Co3 107.4(3) . .
C33 N32 Co3 108.7(2) . .
N32 C33 C34 113.6(3) . .
N33 C34 C33 111.4(3) . .
C34 N33 Co3 110.5(2) . .
C42 C41 N41 112.3(4) . .
N42 C42 C41 111.2(4) . .
C42 N42 C43 113.7(4) . .
N42 C43 C44 116.2(4) . .
N43 C44 C43 111.2(4) . .
N51 C51 C52 113.4(3) . .
N52 C52 C51 113.7(3) . .
C53 N52 C52 113.0(3) . .
N52 C53 C54 112.7(3) . .
N53' C54 C53 112.5(8) . .
N53' C54 N53 32.4(7) . .
C53 C54 N53 106.6(4) . .

loop_
_geom_bond_atom_site_label_1
_geom_bond_atom_site_label_2
_geom_bond_distance
_geom_bond_site_symmetry_2
Ge1 S1 2.1521(10) .
Ge1 S2 2.1559(9) .
Ge1 S4 2.2658(9) .
Ge1 S3 2.2862(9) .
Ge2 S6 2.1569(9) .
Ge2 S5 2.1643(9) .
Ge2 S4 2.2701(9) .
Ge2 S3 2.2727(8) .
Ge11 S11 2.1555(9) .
Ge11 S12 2.1568(9) .
Ge11 S13 2.2697(9) .
Ge11 S14 2.2762(8) .
Ge12 S15 2.1554(9) .
Ge12 S16 2.1576(9) .
Ge12 S14 2.2740(9) .
Ge12 S13 2.2858(9) .
Co1 N2 2.160(3) .
Co1 N3 2.167(3) .
Co1 N12 2.168(3) .
Co1 N13 2.168(3) .
Co1 N1 2.173(3) .
Co1 N11 2.188(3) .
N1 C1 1.467(5) .
C1 C2 1.512(5) .
C2 N2 1.478(5) .
N2 C3 1.475(5) .
C3 C4 1.509(5) .
C4 N3 1.475(4) .
N11 C11 1.416(5) .
C11 C12 1.434(7) .
C12 N12 1.494(6) .
N12 C13 1.446(6) .
C13 C14 1.365(7) .
C14 N13 1.439(5) .
Co2 N22 2.140(3) .
Co2 N22 2.140(3) 2_666
Co2 N21 2.160(3) .
Co2 N21 2.160(3) 2_666
Co2 N23 2.184(3) 2_666
Co2 N23 2.184(3) .
N21 C21 1.474(4) .
C21 C22 1.508(5) .
C22 N22 1.472(5) .
N22 C23 1.472(4) .
C23 C24 1.507(6) .
C24 N23 1.459(5) .
Co3 N32 2.141(3) .
Co3 N32 2.141(3) 2_656
Co3 N31 2.165(3) 2_656
Co3 N31 2.165(3) .
Co3 N33 2.197(3) .
Co3 N33 2.197(3) 2_656
N31 C31 1.461(5) .
C31 C32 1.512(6) .
C32 N32 1.466(5) .
N32 C33 1.475(5) .
C33 C34 1.491(6) .
C34 N33 1.460(5) .
N41 C41 1.479(5) .
C41 C42 1.477(6) .
C42 N42 1.433(6) .
N42 C43 1.435(6) .
C43 C44 1.553(7) .
C44 N43 1.467(6) .
N51 C51 1.479(5) .
C51 C52 1.504(6) .
C52 N52 1.489(4) .
N52 C53 1.488(5) .
C53 C54 1.494(5) .
C54 N53' 1.321(17) .
C54 N53 1.503(7) .
